data_1519772
loop_
_publ_author_name
'Devillanova, Francesco'
'Aragoni, Carla'
'Arca, Massimiliano'
'Huth, Susanne L.'
'Hursthouse, Michael B.'

_publ_section_title
;
 C18H15Br8I5N6
;
_journal_name_full 'Crystal Structure Report Archive'
_journal_page_first 254
_journal_year 2006
_chemical_formula_sum 'C18 H15 Br8 I5 N6'
_chemical_formula_weight 1589.14
_space_group_IT_number 2
_symmetry_cell_setting triclinic
_symmetry_space_group_name_Hall '-P 1'
_symmetry_space_group_name_H-M 'P -1'
_atom_sites_solution_hydrogens geom
_atom_sites_solution_primary direct
_atom_sites_solution_secondary difmap
_cell_angle_alpha 90.94(2)
_cell_angle_beta 99.31(2)
_cell_angle_gamma 100.91(2)
_cell_formula_units_Z 2
_cell_length_a 8.156(2)
_cell_length_b 14.103(4)
_cell_length_c 16.380(6)
_cell_measurement_reflns_used 8008
_cell_measurement_temperature 120(2)
_cell_measurement_theta_max 27.48
_cell_measurement_theta_min 2.91
_cell_volume 1823.5(10)
_computing_cell_refinement 'DENZO (Otwinowski & Minor, 1997) & COLLECT (Hooft, R.W.W., 1998)'
_computing_data_collection 'COLLECT (Hooft, R.W.W., 1998)'
_computing_data_reduction 'DENZO (Otwinowski & Minor, 1997) & COLLECT (Hooft, R.W.W., 1998)'
_computing_structure_refinement 'SHELXL-97 (Sheldrick, 1997)'
_computing_structure_solution 'SHELXS-97 (Sheldrick, 1997)'
_diffrn_ambient_temperature 120(2)
_diffrn_detector_area_resol_mean 9.091
_diffrn_measured_fraction_theta_full 0.991
_diffrn_measured_fraction_theta_max 0.991
_diffrn_measurement_device_type 'Bruker-Nonius 95mm CCD camera on \k-goniostat'
_diffrn_measurement_method '\f & \w scans'
_diffrn_radiation_monochromator graphite
_diffrn_radiation_source 'Bruker-Nonius FR591 rotating anode'
_diffrn_radiation_type MoK\a
_diffrn_radiation_wavelength 0.71073
_diffrn_reflns_av_R_equivalents 0.0851
_diffrn_reflns_av_sigmaI/netI 0.0919
_diffrn_reflns_limit_h_max 10
_diffrn_reflns_limit_h_min -10
_diffrn_reflns_limit_k_max 18
_diffrn_reflns_limit_k_min -18
_diffrn_reflns_limit_l_max 21
_diffrn_reflns_limit_l_min -21
_diffrn_reflns_number 36779
_diffrn_reflns_theta_full 27.50
_diffrn_reflns_theta_max 27.50
_diffrn_reflns_theta_min 3.06
_exptl_absorpt_coefficient_mu 13.050
_exptl_absorpt_correction_T_max 0.7803
_exptl_absorpt_correction_T_min 0.0654
_exptl_absorpt_correction_type multi-scan
_exptl_absorpt_process_details 'SADABS V2.10 (Sheldrick, G.M., 2003)'
_exptl_crystal_colour orange
_exptl_crystal_density_diffrn 2.894
_exptl_crystal_density_method 'not measured'
_exptl_crystal_description 'cut needle'
_exptl_crystal_F_000 1420
_exptl_crystal_size_max 0.46
_exptl_crystal_size_mid 0.04
_exptl_crystal_size_min 0.02
_refine_diff_density_max 2.021
_refine_diff_density_min -2.051
_refine_diff_density_rms 0.242
_refine_ls_extinction_coef 0.00031(8)
_refine_ls_extinction_expression Fc^*^=kFc[1+0.001xFc^2^\l^3^/sin(2\q)]^-1/4^
_refine_ls_extinction_method SHELXL
_refine_ls_goodness_of_fit_ref 1.015
_refine_ls_hydrogen_treatment constr
_refine_ls_matrix_type full
_refine_ls_number_parameters 338
_refine_ls_number_reflns 8316
_refine_ls_number_restraints 0
_refine_ls_restrained_S_all 1.015
_refine_ls_R_factor_all 0.1154
_refine_ls_R_factor_gt 0.0517
_refine_ls_shift/su_max 0.001
_refine_ls_shift/su_mean 0.000
_refine_ls_structure_factor_coef Fsqd
_refine_ls_weighting_details 'calc w=1/[\s^2^(Fo^2^)+(0.0477P)^2^+10.5782P] where P=(Fo^2^+2Fc^2^)/3'
_refine_ls_weighting_scheme calc
_refine_ls_wR_factor_gt 0.1027
_refine_ls_wR_factor_ref 0.1239
_reflns_number_gt 4961
_reflns_number_total 8316
_reflns_threshold_expression >2sigma(I)
_cod_data_source_file eCrystal-254.cif
_cod_data_source_block 2005slh0248
_cod_depositor_comments
;
Citation :
Devillanova, Francesco and Aragoni, Carla and Arca, Massimiliano and 
Huth, Susanne L. and Hursthouse, Michael B. (2006) 
University of Southampton, Crystal Structure Report Archive. 
(doi:10.5258/ecrystals/254)

More at:
http://ecrystals.chem.soton.ac.uk/254/

The following automatic conversions were performed:

'_symmetry_cell_setting' value 'Triclinic' changed to 'triclinic'
according to the built-in table from CIF Core dictionary named
'cif_core.dic' version 2.4.1 from 2010-06-29.

Automatic conversion script
Id: cif_fix_values 3392 2015-05-12 13:50:21Z andrius 
;
_cod_original_sg_symbol_H-M P-1
_cod_database_code 1519772

loop_
_symmetry_equiv_pos_as_xyz
'x, y, z'
'-x, -y, -z'

loop_
_atom_site_label
_atom_site_type_symbol
_atom_site_fract_x
_atom_site_fract_y
_atom_site_fract_z
_atom_site_U_iso_or_equiv
_atom_site_adp_type
_atom_site_occupancy
_atom_site_symmetry_multiplicity
_atom_site_calc_flag
_atom_site_refinement_flags
_atom_site_disorder_assembly
_atom_site_disorder_group
C1 C 1.0848(11) 0.1998(7) 0.3586(6) 0.027(2) Uani 1 1 d . . .
C2 C 1.0115(11) 0.0594(7) 0.2842(6) 0.024(2) Uani 1 1 d . . .
C3 C 0.9202(11) 0.1918(7) 0.2324(6) 0.023(2) Uani 1 1 d . . .
C4 C 1.1687(11) 0.2544(7) 0.4359(6) 0.025(2) Uani 1 1 d . . .
C5 C 1.2436(13) 0.2081(9) 0.5015(6) 0.037(3) Uani 1 1 d . . .
H5 H 1.2434 0.1407 0.4989 0.044 Uiso 1 1 calc R . .
C6 C 1.3214(15) 0.2689(14) 0.5734(8) 0.070(5) Uani 1 1 d . . .
H6 H 1.3817 0.2427 0.6194 0.084 Uiso 1 1 calc R . .
C7 C 1.3098(16) 0.3665(14) 0.5769(10) 0.072(5) Uani 1 1 d . . .
H7 H 1.3591 0.4059 0.6256 0.086 Uiso 1 1 calc R . .
C8 C 1.2315(19) 0.4031(11) 0.5135(10) 0.070(4) Uani 1 1 d . . .
H8 H 1.2235 0.4694 0.5163 0.084 Uiso 1 1 calc R . .
C9 C 1.0026(11) -0.0464(7) 0.2780(6) 0.022(2) Uani 1 1 d . . .
C10 C 1.0779(12) -0.0955(8) 0.3377(7) 0.032(2) Uani 1 1 d . . .
H10 H 1.1460 -0.0617 0.3858 0.038 Uiso 1 1 calc R . .
C11 C 1.0570(14) -0.1951(9) 0.3296(8) 0.048(3) Uani 1 1 d . . .
H11 H 1.1110 -0.2299 0.3716 0.058 Uiso 1 1 calc R . .
C12 C 0.9547(15) -0.2441(9) 0.2582(9) 0.051(3) Uani 1 1 d . . .
H12 H 0.9388 -0.3124 0.2512 0.062 Uiso 1 1 calc R . .
C13 C 0.8798(15) -0.1927(8) 0.2001(8) 0.046(3) Uani 1 1 d . . .
H13 H 0.8089 -0.2248 0.1520 0.055 Uiso 1 1 calc R . .
C14 C 0.8291(11) 0.2385(7) 0.1667(6) 0.023(2) Uani 1 1 d . . .
C15 C 0.7563(11) 0.1900(7) 0.0920(6) 0.029(2) Uani 1 1 d . . .
H15 H 0.7594 0.1238 0.0827 0.035 Uiso 1 1 calc R . .
C16 C 0.6756(13) 0.2435(13) 0.0287(7) 0.065(5) Uani 1 1 d . . .
H16 H 0.6274 0.2137 -0.0244 0.077 Uiso 1 1 calc R . .
C17 C 0.6693(16) 0.3403(14) 0.0467(12) 0.072(5) Uani 1 1 d . . .
H17 H 0.6161 0.3765 0.0056 0.087 Uiso 1 1 calc R . .
C18 C 0.7359(16) 0.3805(11) 0.1193(11) 0.064(4) Uani 1 1 d . . .
H18 H 0.7268 0.4453 0.1308 0.077 Uiso 1 1 calc R . .
N1 N 0.9975(9) 0.2466(5) 0.3007(5) 0.0230(17) Uani 1 1 d . . .
N2 N 1.0995(9) 0.1072(6) 0.3519(5) 0.0241(18) Uani 1 1 d . . .
N3 N 0.9180(9) 0.0973(5) 0.2209(5) 0.0248(18) Uani 1 1 d . . .
N4 N 1.1612(11) 0.3487(7) 0.4436(6) 0.040(2) Uani 1 1 d . . .
H4 H 1.1086 0.3757 0.4017 0.048 Uiso 1 1 d R . .
N5 N 0.9052(10) -0.0947(6) 0.2100(6) 0.035(2) Uani 1 1 d . . .
H5A H 0.8568 -0.0620 0.1710 0.042 Uiso 1 1 d R . .
N6 N 0.8165(11) 0.3344(6) 0.1783(6) 0.042(2) Uani 1 1 d . . .
H6A H 0.8629 0.3654 0.2260 0.050 Uiso 1 1 d R . .
Br1 Br 0.55535(14) 0.16548(8) 0.77934(7) 0.0405(3) Uani 1 1 d . . .
I1 I 0.58458(8) -0.01552(6) 0.79126(4) 0.0403(2) Uani 1 1 d . . .
Br8 Br 0.78376(13) 0.03883(9) 0.43394(7) 0.0401(3) Uani 1 1 d . . .
I6 I 0.5000 0.0000 0.5000 0.0301(2) Uani 1 2 d S . .
Br2 Br 0.36057(14) 0.22008(10) 0.19131(7) 0.0469(3) Uani 1 1 d . . .
Br3 Br 0.73876(15) 0.33317(10) 0.49485(8) 0.0502(3) Uani 1 1 d . . .
I2 I 0.56138(8) 0.28348(5) 0.34970(5) 0.0383(2) Uani 1 1 d . . .
Br5 Br -0.01684(13) 0.51149(8) 0.33033(7) 0.0374(3) Uani 1 1 d . . .
Br6 Br 0.53488(14) 0.58555(10) 0.17843(8) 0.0506(3) Uani 1 1 d . . .
I4 I 0.26714(8) 0.54617(5) 0.25368(4) 0.03465(19) Uani 1 1 d . . .
Br4 Br 0.99359(14) 0.60835(8) 0.08023(7) 0.0401(3) Uani 1 1 d . . .
I3 I 0.81309(9) 0.67515(6) -0.04475(5) 0.0441(2) Uani 1 1 d . . .
Br7 Br 0.68443(13) 0.93658(8) 0.03119(7) 0.0377(3) Uani 1 1 d . . .
I5 I 1.0000 1.0000 0.0000 0.0322(2) Uani 1 2 d S . .

loop_
_atom_site_aniso_label
_atom_site_aniso_U_11
_atom_site_aniso_U_22
_atom_site_aniso_U_33
_atom_site_aniso_U_23
_atom_site_aniso_U_13
_atom_site_aniso_U_12
C1 0.019(5) 0.035(6) 0.029(6) 0.001(5) 0.011(4) 0.006(4)
C2 0.026(5) 0.020(5) 0.030(6) 0.006(4) 0.012(4) 0.007(4)
C3 0.022(5) 0.023(5) 0.027(6) 0.004(4) 0.011(4) 0.005(4)
C4 0.023(5) 0.030(6) 0.025(6) 0.003(4) 0.006(4) 0.010(4)
C5 0.037(6) 0.055(7) 0.023(6) -0.001(5) 0.004(5) 0.021(5)
C6 0.041(7) 0.149(17) 0.027(7) 0.019(9) 0.002(6) 0.038(9)
C7 0.036(7) 0.114(15) 0.058(10) -0.043(10) 0.002(7) 0.003(8)
C8 0.076(10) 0.059(9) 0.064(11) -0.045(9) 0.011(8) -0.010(8)
C9 0.023(5) 0.024(5) 0.024(5) -0.003(4) 0.010(4) 0.009(4)
C10 0.024(5) 0.036(6) 0.033(6) -0.003(5) 0.002(4) 0.003(4)
C11 0.045(7) 0.051(8) 0.054(8) 0.019(7) 0.006(6) 0.024(6)
C12 0.059(8) 0.027(6) 0.072(10) 0.003(6) 0.016(7) 0.012(6)
C13 0.053(7) 0.023(6) 0.054(8) -0.003(6) -0.002(6) 0.000(5)
C14 0.020(5) 0.022(5) 0.023(5) 0.002(4) 0.002(4) -0.003(4)
C15 0.026(5) 0.030(6) 0.027(6) -0.002(5) 0.004(4) -0.009(4)
C16 0.017(6) 0.135(15) 0.027(7) 0.005(8) 0.002(5) -0.021(7)
C17 0.031(7) 0.099(14) 0.091(13) 0.066(11) 0.010(8) 0.015(8)
C18 0.049(8) 0.057(9) 0.100(13) 0.049(9) 0.025(8) 0.031(7)
N1 0.024(4) 0.023(4) 0.021(4) -0.002(4) 0.002(3) 0.003(3)
N2 0.023(4) 0.027(5) 0.022(5) 0.000(4) 0.005(3) 0.006(3)
N3 0.024(4) 0.022(4) 0.027(5) -0.005(4) 0.006(3) 0.001(3)
N4 0.043(5) 0.043(6) 0.039(6) -0.004(5) 0.011(4) 0.018(4)
N5 0.034(5) 0.031(5) 0.039(6) 0.002(4) 0.003(4) 0.011(4)
N6 0.039(5) 0.027(5) 0.056(7) -0.003(5) 0.008(5) 0.000(4)
Br1 0.0414(6) 0.0458(7) 0.0353(7) 0.0104(5) 0.0056(5) 0.0110(5)
I1 0.0312(4) 0.0566(5) 0.0321(4) 0.0077(4) 0.0063(3) 0.0049(3)
Br8 0.0292(5) 0.0523(7) 0.0434(7) 0.0107(6) 0.0160(5) 0.0099(5)
I6 0.0236(4) 0.0340(5) 0.0345(6) 0.0055(4) 0.0047(4) 0.0097(4)
Br2 0.0359(6) 0.0674(9) 0.0354(7) 0.0091(6) 0.0068(5) 0.0039(6)
Br3 0.0500(7) 0.0610(8) 0.0380(7) 0.0071(6) 0.0025(5) 0.0108(6)
I2 0.0314(4) 0.0488(5) 0.0376(4) 0.0096(3) 0.0114(3) 0.0095(3)
Br5 0.0446(6) 0.0300(6) 0.0401(7) 0.0041(5) 0.0078(5) 0.0123(5)
Br6 0.0371(6) 0.0562(8) 0.0576(8) 0.0004(6) 0.0081(6) 0.0068(6)
I4 0.0342(4) 0.0312(4) 0.0357(4) -0.0017(3) -0.0035(3) 0.0074(3)
Br4 0.0475(6) 0.0346(6) 0.0415(7) 0.0004(5) 0.0205(5) 0.0056(5)
I3 0.0354(4) 0.0492(5) 0.0459(5) -0.0054(4) 0.0102(3) 0.0012(3)
Br7 0.0333(6) 0.0466(7) 0.0317(6) 0.0004(5) 0.0042(5) 0.0055(5)
I5 0.0377(5) 0.0339(5) 0.0258(5) -0.0010(4) 0.0025(4) 0.0114(4)

loop_
_atom_type_symbol
_atom_type_description
_atom_type_scat_dispersion_real
_atom_type_scat_dispersion_imag
_atom_type_scat_source
C C 0.0033 0.0016 'International Tables Vol C Tables 4.2.6.8 and 6.1.1.4'
H H 0.0000 0.0000 'International Tables Vol C Tables 4.2.6.8 and 6.1.1.4'
N N 0.0061 0.0033 'International Tables Vol C Tables 4.2.6.8 and 6.1.1.4'
Br Br -0.2901 2.4595 'International Tables Vol C Tables 4.2.6.8 and 6.1.1.4'
I I -0.4742 1.8119 'International Tables Vol C Tables 4.2.6.8 and 6.1.1.4'

loop_
_geom_angle_atom_site_label_1
_geom_angle_atom_site_label_2
_geom_angle_atom_site_label_3
_geom_angle
_geom_angle_site_symmetry_1
_geom_angle_site_symmetry_3
N2 C1 N1 125.5(9) . .
N2 C1 C4 117.1(9) . .
N1 C1 C4 117.4(8) . .
N2 C2 N3 126.0(8) . .
N2 C2 C9 117.6(8) . .
N3 C2 C9 116.3(8) . .
N3 C3 N1 125.4(9) . .
N3 C3 C14 117.4(8) . .
N1 C3 C14 117.1(8) . .
N4 C4 C5 120.8(9) . .
N4 C4 C1 118.7(9) . .
C5 C4 C1 120.3(9) . .
C4 C5 C6 115.2(11) . .
C4 C5 H5 122.4 . .
C6 C5 H5 122.4 . .
C7 C6 C5 120.8(12) . .
C7 C6 H6 119.6 . .
C5 C6 H6 119.6 . .
C8 C7 C6 119.8(13) . .
C8 C7 H7 120.1 . .
C6 C7 H7 120.1 . .
C7 C8 N4 121.1(15) . .
C7 C8 H8 119.4 . .
N4 C8 H8 119.4 . .
C10 C9 N5 119.6(9) . .
C10 C9 C2 123.6(9) . .
N5 C9 C2 116.8(8) . .
C9 C10 C11 120.4(10) . .
C9 C10 H10 119.8 . .
C11 C10 H10 119.8 . .
C10 C11 C12 119.0(11) . .
C10 C11 H11 120.5 . .
C12 C11 H11 120.5 . .
C13 C12 C11 118.9(11) . .
C13 C12 H12 120.6 . .
C11 C12 H12 120.6 . .
C12 C13 N5 120.2(11) . .
C12 C13 H13 119.9 . .
N5 C13 H13 119.9 . .
C15 C14 N6 119.1(9) . .
C15 C14 C3 121.3(9) . .
N6 C14 C3 119.6(8) . .
C14 C15 C16 117.5(11) . .
C14 C15 H15 121.2 . .
C16 C15 H15 121.2 . .
C17 C16 C15 119.0(12) . .
C17 C16 H16 120.5 . .
C15 C16 H16 120.5 . .
C18 C17 C16 120.1(13) . .
C18 C17 H17 119.9 . .
C16 C17 H17 119.9 . .
C17 C18 N6 122.5(14) . .
C17 C18 H18 118.7 . .
N6 C18 H18 118.7 . .
C3 N1 C1 114.3(8) . .
C2 N2 C1 114.7(8) . .
C3 N3 C2 113.9(8) . .
C4 N4 C8 122.2(12) . .
C4 N4 H4 118.9 . .
C8 N4 H4 118.9 . .
C9 N5 C13 121.8(9) . .
C9 N5 H5A 119.1 . .
C13 N5 H5A 119.1 . .
C18 N6 C14 121.6(11) . .
C18 N6 H6A 119.2 . .
C14 N6 H6A 119.2 . .
Br8 I6 Br8 180.0 2_656 .
Br3 I2 Br2 177.49(5) . .
Br6 I4 Br5 177.79(5) . .
Br7 I5 Br7 180.0 2_775 .

loop_
_geom_bond_atom_site_label_1
_geom_bond_atom_site_label_2
_geom_bond_distance
_geom_bond_site_symmetry_2
C1 N2 1.338(12) .
C1 N1 1.350(12) .
C1 C4 1.467(13) .
C2 N2 1.317(12) .
C2 N3 1.363(12) .
C2 C9 1.481(13) .
C3 N3 1.339(12) .
C3 N1 1.343(12) .
C3 C14 1.448(13) .
C4 N4 1.347(13) .
C4 C5 1.385(14) .
C5 C6 1.430(18) .
C5 H5 0.9500 .
C6 C7 1.40(2) .
C6 H6 0.9500 .
C7 C8 1.30(2) .
C7 H7 0.9500 .
C8 N4 1.350(15) .
C8 H8 0.9500 .
C9 C10 1.343(14) .
C9 N5 1.349(12) .
C10 C11 1.384(15) .
C10 H10 0.9500 .
C11 C12 1.408(17) .
C11 H11 0.9500 .
C12 C13 1.344(17) .
C12 H12 0.9500 .
C13 N5 1.361(13) .
C13 H13 0.9500 .
C14 C15 1.378(13) .
C14 N6 1.388(12) .
C15 C16 1.438(18) .
C15 H15 0.9500 .
C16 C17 1.40(2) .
C16 H16 0.9500 .
C17 C18 1.30(2) .
C17 H17 0.9500 .
C18 N6 1.329(16) .
C18 H18 0.9500 .
N4 H4 0.8800 .
N5 H5A 0.8800 .
N6 H6A 0.8800 .
Br1 I1 2.6158(16) .
Br8 I6 2.6789(12) .
I6 Br8 2.6789(12) 2_656
Br2 I2 2.8649(17) .
Br3 I2 2.5856(17) .
Br5 I4 2.7772(15) .
Br6 I4 2.6515(15) .
Br4 I3 2.6190(16) .
Br7 I5 2.6934(12) .
I5 Br7 2.6934(12) 2_775
